data_4035893
loop_
_publ_author_name
'Ma, Yan-Na'
'Bian, Yajing'
'Liu, Xin'
'Zhang, Jie'
'Chen, Xuenian'

_publ_section_title
;
 One-Pot Synthesis of Iodo-Dibenzothiazines from 2-Biaryl Sulfides.
;
_journal_issue 1
_journal_name_full 'The Journal of organic chemistry'
_journal_page_first 450
_journal_page_last 457
_journal_paper_doi 10.1021/acs.joc.8b02729
_journal_volume 84
_journal_year 2019
_chemical_formula_moiety 'C14 H11 I2 N O S'
_chemical_formula_sum 'C14 H11 I2 N O S'
_chemical_formula_weight 495.10
_space_group_crystal_system monoclinic
_space_group_IT_number 14
_space_group_name_Hall '-P 2ybc'
_space_group_name_H-M_alt 'P 1 21/c 1'
_atom_sites_solution_hydrogens geom
_atom_sites_solution_primary dual
_audit_creation_date 2018-08-01
_audit_creation_method
;
Olex2 1.2
(compiled 2018.05.18 svn.r3508 for OlexSys, GUI svn.r5506)
;
_cell_angle_alpha 90
_cell_angle_beta 99.157(2)
_cell_angle_gamma 90
_cell_formula_units_Z 4
_cell_length_a 15.4188(3)
_cell_length_b 5.00910(10)
_cell_length_c 20.2178(3)
_cell_measurement_reflns_used 5602
_cell_measurement_temperature 293(2)
_cell_measurement_theta_max 71.8300
_cell_measurement_theta_min 4.4080
_cell_volume 1541.61(5)
_computing_cell_refinement 'CrysAlisPro 1.171.39.46 (Rigaku OD, 2018)'
_computing_data_collection 'CrysAlisPro 1.171.39.46 (Rigaku OD, 2018)'
_computing_data_reduction 'CrysAlisPro 1.171.39.46 (Rigaku OD, 2018)'
_computing_molecular_graphics 'Olex2 (Dolomanov et al., 2009)'
_computing_publication_material 'Olex2 (Dolomanov et al., 2009)'
_computing_structure_refinement 'ShelXL (Sheldrick, 2015)'
_computing_structure_solution 'ShelXT (Sheldrick, 2015)'
_diffrn_ambient_temperature 293(2)
_diffrn_detector 'CCD plate'
_diffrn_detector_area_resol_mean 8.0528
_diffrn_detector_type EosS2
_diffrn_measured_fraction_theta_full 0.995
_diffrn_measured_fraction_theta_max 0.977
_diffrn_measurement_details
;
List of Runs (angles in degrees, time in seconds):

  # Type    Start    End  Width  t~exp~   \w     \q     \k     \f   Frames
--------------------------------------------------------------------------
  1  \w   -105.00 -17.00   1.00    1.00    --  -35.50 -38.00 -60.00   88
  2  \w   -105.00 -17.00   1.00    1.00    --  -35.50 -38.00-150.00   88
  3  \w     19.00 103.00   1.00    1.00    --   35.50  57.00-180.00   84
  4  \w     23.00  89.00   1.00    1.00    --   35.50-125.00   0.00   66
  5  \w     23.00  89.00   1.00    1.00    --   35.50-125.00 -60.00   66
  6  \w    -36.00  65.00   1.00    1.00    --   35.50 -19.00-150.00  101
  7  \w    -32.00  52.00   1.00    1.00    --   35.50 -57.00-150.00   84
  8  \w      9.00 103.00   1.00    1.00    --   35.50  77.00 -60.00   94
  9  \w     39.00 109.00   1.00    2.40    --  108.69 -95.00-120.00   70
 10  \w     39.00 130.00   1.00    2.40    --  108.69 -30.00 150.00   91
 11  \w     39.00 114.00   1.00    2.40    --  108.69-115.00  52.00   75
 12  \w     70.00 178.00   1.00    2.40    --  108.69  15.00-120.00  108
 13  \w     39.00 130.00   1.00    2.40    --  108.69 -30.00-120.00   91
 14  \w     91.00 176.00   1.00    2.40    --  108.69  61.00 -60.00   85
 15  \w     39.00 109.00   1.00    2.40    --  108.69 -95.00  90.00   70
 16  \w   -103.00  -9.00   1.00    1.00    --  -35.50 -77.00  60.00   94
 17  \w   -106.00 -43.00   1.00    1.00    --  -35.50-168.00 -91.00   63
 18  \w    -32.00  62.00   1.00    1.00    --   35.50 -77.00 120.00   94
 19  \w      1.00  74.00   1.00    1.00    --   35.50 -99.00 120.00   73
;
_diffrn_measurement_device 'four-circle diffractometer'
_diffrn_measurement_device_type 'SuperNova, Dual, Cu at home/near, EosS2'
_diffrn_measurement_method '\w scans'
_diffrn_orient_matrix_type 'CrysAlisPro convention (1999,Acta A55,543-557)'
_diffrn_orient_matrix_UB_11 0.0947593000
_diffrn_orient_matrix_UB_12 0.1081744000
_diffrn_orient_matrix_UB_13 0.0098434000
_diffrn_orient_matrix_UB_21 -0.0097766000
_diffrn_orient_matrix_UB_22 0.0603338000
_diffrn_orient_matrix_UB_23 -0.0755570000
_diffrn_orient_matrix_UB_31 -0.0343461000
_diffrn_orient_matrix_UB_32 0.2812581000
_diffrn_orient_matrix_UB_33 0.0123865000
_diffrn_radiation_monochromator mirror
_diffrn_radiation_probe x-ray
_diffrn_radiation_type CuK\a
_diffrn_radiation_wavelength 1.54184
_diffrn_reflns_av_R_equivalents 0.0732
_diffrn_reflns_av_unetI/netI 0.0628
_diffrn_reflns_Laue_measured_fraction_full 0.995
_diffrn_reflns_Laue_measured_fraction_max 0.977
_diffrn_reflns_limit_h_max 18
_diffrn_reflns_limit_h_min -18
_diffrn_reflns_limit_k_max 6
_diffrn_reflns_limit_k_min -3
_diffrn_reflns_limit_l_max 24
_diffrn_reflns_limit_l_min -24
_diffrn_reflns_number 8835
_diffrn_reflns_point_group_measured_fraction_full 0.995
_diffrn_reflns_point_group_measured_fraction_max 0.977
_diffrn_reflns_theta_full 67.684
_diffrn_reflns_theta_max 72.085
_diffrn_reflns_theta_min 4.430
_diffrn_source 'micro-focus sealed X-ray tube'
_diffrn_source_type 'SuperNova (Cu) X-ray Source'
_exptl_absorpt_coefficient_mu 33.241
_exptl_absorpt_correction_T_max 1.00000
_exptl_absorpt_correction_T_min 0.05543
_exptl_absorpt_correction_type multi-scan
_exptl_absorpt_process_details
;
CrysAlisPro 1.171.39.46 (Rigaku Oxford Diffraction, 2018)
Empirical absorption correction using spherical harmonics,
 implemented in SCALE3 ABSPACK scaling algorithm.
;
_exptl_crystal_colour yellow
_exptl_crystal_density_diffrn 2.133
_exptl_crystal_description block
_exptl_crystal_F_000 928
_exptl_crystal_size_max 0.22
_exptl_crystal_size_mid 0.06
_exptl_crystal_size_min 0.05
_refine_diff_density_max 1.142
_refine_diff_density_min -1.738
_refine_diff_density_rms 0.205
_refine_ls_extinction_method none
_refine_ls_goodness_of_fit_ref 1.054
_refine_ls_hydrogen_treatment constr
_refine_ls_matrix_type full
_refine_ls_number_parameters 173
_refine_ls_number_reflns 2965
_refine_ls_number_restraints 0
_refine_ls_restrained_S_all 1.054
_refine_ls_R_factor_all 0.0765
_refine_ls_R_factor_gt 0.0598
_refine_ls_shift/su_max 0.001
_refine_ls_shift/su_mean 0.000
_refine_ls_structure_factor_coef Fsqd
_refine_ls_weighting_details 'w=1/[\s^2^(Fo^2^)+(0.1021P)^2^+0.5992P] where P=(Fo^2^+2Fc^2^)/3'
_refine_ls_weighting_scheme calc
_refine_ls_wR_factor_gt 0.1587
_refine_ls_wR_factor_ref 0.1688
_reflns_Friedel_coverage 0.000
_reflns_number_gt 2473
_reflns_number_total 2965
_reflns_threshold_expression 'I > 2\s(I)'
_cod_data_source_file jo8b02729_si_002.cif
_cod_data_source_block myn-20180731
_cod_database_code 4035893
_shelx_shelxl_version_number 2016/6
_chemical_oxdiff_formula 'C1 H1 O1 S1 I1'
_shelx_space_group_comment
;
The symmetry employed for this shelxl refinement is uniquely defined
by the following loop, which should always be used as a source of
symmetry information in preference to the above space-group names.
They are only intended as comments.
;
_reflns_odcompleteness_completeness 99.61
_reflns_odcompleteness_iscentric 1
_reflns_odcompleteness_theta 66.97
_olex2_refinement_description
;
1. Fixed Uiso
 At 1.2 times of:
  All C(H) groups, All C(H,H) groups
 At 1.5 times of:
  All C(H,H,H) groups
2.a Secondary CH2 refined with riding coordinates:
 C13(H13A,H13B)
2.b Aromatic/amide H refined with riding coordinates:
 C2(H2), C3(H3), C4(H4), C5(H5), C8(H8), C10(H10)
2.c Idealised Me refined as rotating group:
 C14(H14A,H14B,H14C)
;
_olex2_submission_special_instructions 'No special instructions were received'
_oxdiff_exptl_absorpt_empirical_details
;
Empirical correction (ABSPACK) includes:
- Absorption correction using spherical harmonics
- Frame scaling
;
_oxdiff_exptl_absorpt_empirical_full_max 6.702
_oxdiff_exptl_absorpt_empirical_full_min 0.453

loop_
_space_group_symop_operation_xyz
'x, y, z'
'-x, y+1/2, -z+1/2'
'-x, -y, -z'
'x, -y-1/2, z-1/2'

loop_
_atom_site_label
_atom_site_type_symbol
_atom_site_fract_x
_atom_site_fract_y
_atom_site_fract_z
_atom_site_U_iso_or_equiv
_atom_site_adp_type
_atom_site_occupancy
_atom_site_site_symmetry_order
_atom_site_calc_flag
_atom_site_refinement_flags_posn
I1 I 0.54003(4) -0.24759(13) 0.64450(3) 0.0620(3) Uani 1 1 d .
I2 I 0.22523(4) -0.05093(14) 0.77555(2) 0.0566(3) Uani 1 1 d .
S1 S 0.12109(11) 0.4278(4) 0.58456(8) 0.0317(4) Uani 1 1 d .
O1 O 0.0599(4) 0.2517(10) 0.5432(3) 0.0404(12) Uani 1 1 d .
N1 N 0.1776(4) 0.3127(14) 0.6483(3) 0.0383(14) Uani 1 1 d .
C1 C 0.1936(5) 0.5657(14) 0.5352(3) 0.0314(15) Uani 1 1 d .
C2 C 0.1630(6) 0.7602(15) 0.4875(3) 0.0407(18) Uani 1 1 d .
H2 H 0.106087 0.826135 0.483897 0.049 Uiso 1 1 calc R
C3 C 0.2196(6) 0.853(2) 0.4455(4) 0.051(2) Uani 1 1 d .
H3 H 0.201122 0.982510 0.413497 0.061 Uiso 1 1 calc R
C4 C 0.3035(6) 0.7494(16) 0.4519(4) 0.048(2) Uani 1 1 d .
H4 H 0.341380 0.811837 0.423874 0.058 Uiso 1 1 calc R
C5 C 0.3328(5) 0.5557(17) 0.4989(3) 0.0432(18) Uani 1 1 d .
H5 H 0.389646 0.489942 0.501744 0.052 Uiso 1 1 calc R
C6 C 0.2774(5) 0.4560(15) 0.5427(3) 0.0339(15) Uani 1 1 d .
C7 C 0.3091(5) 0.2532(14) 0.5941(3) 0.0318(15) Uani 1 1 d .
C8 C 0.3884(5) 0.1184(17) 0.5943(3) 0.0393(17) Uani 1 1 d .
H8 H 0.421073 0.150540 0.560232 0.047 Uiso 1 1 calc R
C9 C 0.4189(5) -0.0610(16) 0.6440(4) 0.0395(17) Uani 1 1 d .
C10 C 0.3711(5) -0.1139(18) 0.6944(4) 0.0438(18) Uani 1 1 d .
H10 H 0.391917 -0.234883 0.728123 0.053 Uiso 1 1 calc R
C11 C 0.2928(5) 0.0131(16) 0.6944(3) 0.0362(16) Uani 1 1 d .
C12 C 0.2575(5) 0.1958(14) 0.6441(3) 0.0304(14) Uani 1 1 d .
C13 C 0.0601(6) 0.6901(15) 0.6137(4) 0.0412(17) Uani 1 1 d .
H13A H 0.099897 0.823663 0.636082 0.049 Uiso 1 1 calc R
H13B H 0.023399 0.774522 0.576047 0.049 Uiso 1 1 calc R
C14 C 0.0028(7) 0.580(2) 0.6622(5) 0.063(3) Uani 1 1 d .
H14A H -0.038062 0.453082 0.639385 0.095 Uiso 1 1 calc GR
H14B H -0.028832 0.723611 0.678867 0.095 Uiso 1 1 calc GR
H14C H 0.039269 0.493760 0.698977 0.095 Uiso 1 1 calc GR

loop_
_atom_site_aniso_label
_atom_site_aniso_U_11
_atom_site_aniso_U_22
_atom_site_aniso_U_33
_atom_site_aniso_U_23
_atom_site_aniso_U_13
_atom_site_aniso_U_12
I1 0.0404(4) 0.0699(5) 0.0770(4) 0.0134(3) 0.0132(3) 0.0163(3)
I2 0.0486(4) 0.0849(5) 0.0376(3) 0.0197(2) 0.0111(2) -0.0014(3)
S1 0.0307(8) 0.0299(10) 0.0349(7) 0.0029(6) 0.0062(6) -0.0006(7)
O1 0.039(3) 0.027(3) 0.053(3) 0.000(2) 0.000(2) -0.002(2)
N1 0.033(3) 0.046(4) 0.036(3) 0.008(3) 0.010(2) -0.002(3)
C1 0.041(4) 0.026(4) 0.028(3) 0.001(3) 0.008(3) -0.008(3)
C2 0.053(5) 0.036(5) 0.032(3) 0.003(3) 0.005(3) 0.001(4)
C3 0.069(6) 0.050(5) 0.036(3) 0.011(4) 0.011(3) -0.008(5)
C4 0.062(5) 0.052(5) 0.033(3) 0.004(3) 0.015(3) -0.013(4)
C5 0.042(4) 0.058(5) 0.032(3) 0.006(3) 0.011(3) -0.005(4)
C6 0.039(4) 0.033(4) 0.030(3) 0.002(3) 0.007(3) -0.010(3)
C7 0.032(3) 0.035(4) 0.028(3) 0.000(3) 0.005(2) -0.002(3)
C8 0.034(4) 0.044(5) 0.041(3) 0.003(3) 0.008(3) 0.003(3)
C9 0.033(4) 0.040(5) 0.043(4) 0.002(3) -0.001(3) 0.012(3)
C10 0.036(4) 0.055(5) 0.038(3) 0.003(3) -0.003(3) 0.000(4)
C11 0.034(4) 0.041(5) 0.033(3) 0.005(3) 0.004(3) -0.005(3)
C12 0.035(3) 0.025(4) 0.032(3) 0.004(3) 0.006(3) -0.006(3)
C13 0.054(5) 0.020(4) 0.052(4) -0.007(3) 0.016(3) 0.003(3)
C14 0.062(6) 0.061(7) 0.076(6) -0.005(5) 0.040(5) -0.002(5)

loop_
_atom_type_symbol
_atom_type_description
_atom_type_scat_dispersion_real
_atom_type_scat_dispersion_imag
_atom_type_scat_source
C C 0.0181 0.0091 'International Tables Vol C Tables 4.2.6.8 and 6.1.1.4'
H H 0.0000 0.0000 'International Tables Vol C Tables 4.2.6.8 and 6.1.1.4'
I I -0.3257 6.8362 'International Tables Vol C Tables 4.2.6.8 and 6.1.1.4'
N N 0.0311 0.0180 'International Tables Vol C Tables 4.2.6.8 and 6.1.1.4'
O O 0.0492 0.0322 'International Tables Vol C Tables 4.2.6.8 and 6.1.1.4'
S S 0.3331 0.5567 'International Tables Vol C Tables 4.2.6.8 and 6.1.1.4'

loop_
_geom_angle_atom_site_label_1
_geom_angle_atom_site_label_2
_geom_angle_atom_site_label_3
_geom_angle
O1 S1 N1 118.8(3)
O1 S1 C1 109.0(3)
O1 S1 C13 108.1(4)
N1 S1 C1 107.2(3)
N1 S1 C13 105.0(4)
C1 S1 C13 108.5(4)
C12 N1 S1 119.8(5)
C2 C1 S1 119.4(6)
C6 C1 S1 116.6(5)
C6 C1 C2 123.7(6)
C1 C2 H2 120.7
C3 C2 C1 118.6(8)
C3 C2 H2 120.7
C2 C3 H3 120.4
C4 C3 C2 119.2(8)
C4 C3 H3 120.4
C3 C4 H4 119.1
C3 C4 C5 121.7(7)
C5 C4 H4 119.1
C4 C5 H5 119.5
C4 C5 C6 121.0(8)
C6 C5 H5 119.5
C1 C6 C5 115.8(7)
C1 C6 C7 123.0(6)
C5 C6 C7 121.2(7)
C8 C7 C6 121.6(6)
C8 C7 C12 119.5(6)
C12 C7 C6 118.9(6)
C7 C8 H8 119.5
C9 C8 C7 121.1(7)
C9 C8 H8 119.5
C8 C9 I1 119.9(6)
C8 C9 C10 120.4(7)
C10 C9 I1 119.6(6)
C9 C10 H10 120.4
C11 C10 C9 119.2(7)
C11 C10 H10 120.4
C10 C11 I2 118.5(5)
C10 C11 C12 122.8(7)
C12 C11 I2 118.6(5)
N1 C12 C7 124.6(6)
N1 C12 C11 118.5(6)
C7 C12 C11 116.8(6)
S1 C13 H13A 109.7
S1 C13 H13B 109.7
H13A C13 H13B 108.2
C14 C13 S1 109.8(6)
C14 C13 H13A 109.7
C14 C13 H13B 109.7
C13 C14 H14A 109.5
C13 C14 H14B 109.5
C13 C14 H14C 109.5
H14A C14 H14B 109.5
H14A C14 H14C 109.5
H14B C14 H14C 109.5

loop_
_geom_bond_atom_site_label_1
_geom_bond_atom_site_label_2
_geom_bond_distance
I1 C9 2.087(7)
I2 C11 2.104(7)
S1 O1 1.455(5)
S1 N1 1.548(6)
S1 C1 1.754(7)
S1 C13 1.770(7)
N1 C12 1.378(9)
C1 C2 1.399(10)
C1 C6 1.391(10)
C2 H2 0.9300
C2 C3 1.389(11)
C3 H3 0.9300
C3 C4 1.380(13)
C4 H4 0.9300
C4 C5 1.382(11)
C5 H5 0.9300
C5 C6 1.415(9)
C6 C7 1.480(9)
C7 C8 1.397(10)
C7 C12 1.411(8)
C8 H8 0.9300
C8 C9 1.374(10)
C9 C10 1.376(10)
C10 H10 0.9300
C10 C11 1.365(11)
C11 C12 1.411(10)
C13 H13A 0.9700
C13 H13B 0.9700
C13 C14 1.524(11)
C14 H14A 0.9600
C14 H14B 0.9600
C14 H14C 0.9600
